data_4339012
loop_
_publ_author_name
'Cangelosi, Virginia M.'
'Sather, Aaron C.'
'Zakharov, Lev N.'
'Berryman, Orion B.'
'Johnson, Darren W.'

_publ_section_title
;
 Diastereoselectivity in the self-assembly of As2L2Cl2 macrocycles is
 directed by the As-pi interaction.
;
_journal_issue 22
_journal_name_full 'Inorganic chemistry'
_journal_page_first 9278
_journal_page_last 9284
_journal_paper_doi 10.1021/ic701290h
_journal_volume 46
_journal_year 2007
_chemical_formula_sum 'C25 H21 As2 Cl5 S4'
_chemical_formula_weight 776.75
_chemical_name_systematic
;

 ?

;
_space_group_IT_number 2
_symmetry_cell_setting triclinic
_symmetry_space_group_name_Hall '-P 1'
_symmetry_space_group_name_H-M 'P -1'
_atom_sites_solution_hydrogens geom
_atom_sites_solution_primary direct
_atom_sites_solution_secondary difmap
_audit_creation_method SHELXL-97
_cell_angle_alpha 78.110(4)
_cell_angle_beta 78.860(5)
_cell_angle_gamma 89.183(5)
_cell_formula_units_Z 12
_cell_length_a 19.313(4)
_cell_length_b 19.923(4)
_cell_length_c 24.508(5)
_cell_measurement_reflns_used 4642
_cell_measurement_temperature 173(2)
_cell_measurement_theta_max 18.68
_cell_measurement_theta_min 2.30
_cell_volume 9051(3)
_computing_cell_refinement 'Bruker SMART'
_computing_data_collection 'Bruker SMART'
_computing_data_reduction 'Bruker SAINT'
_computing_molecular_graphics 'Bruker SHELXTL'
_computing_publication_material 'Bruker SHELXTL'
_computing_structure_refinement 'SHELXL-97 (Sheldrick, 1997)'
_computing_structure_solution 'SHELXS-97 (Sheldrick, 1990)'
_diffrn_ambient_temperature 173(2)
_diffrn_measured_fraction_theta_full 0.992
_diffrn_measured_fraction_theta_max 0.992
_diffrn_measurement_device_type 'CCD area detector'
_diffrn_measurement_method 'phi and omega scans'
_diffrn_radiation_monochromator graphite
_diffrn_radiation_source 'fine-focus sealed tube'
_diffrn_radiation_type MoK\a
_diffrn_radiation_wavelength 0.71073
_diffrn_reflns_av_R_equivalents 0.0953
_diffrn_reflns_av_sigmaI/netI 0.1453
_diffrn_reflns_limit_h_max 24
_diffrn_reflns_limit_h_min -24
_diffrn_reflns_limit_k_max 25
_diffrn_reflns_limit_k_min -25
_diffrn_reflns_limit_l_max 31
_diffrn_reflns_limit_l_min -31
_diffrn_reflns_number 102535
_diffrn_reflns_theta_full 27.00
_diffrn_reflns_theta_max 27.00
_diffrn_reflns_theta_min 0.87
_exptl_absorpt_coefficient_mu 2.951
_exptl_absorpt_correction_T_max 1.000
_exptl_absorpt_correction_T_min 0.754
_exptl_absorpt_correction_type multi-scan
_exptl_absorpt_process_details SADABS
_exptl_crystal_colour colorless
_exptl_crystal_density_diffrn 1.710
_exptl_crystal_density_meas 0
_exptl_crystal_density_method 'not measured'
_exptl_crystal_description block
_exptl_crystal_F_000 4632
_refine_diff_density_max 1.715
_refine_diff_density_min -1.422
_refine_diff_density_rms 0.131
_refine_ls_extinction_method none
_refine_ls_goodness_of_fit_ref 0.981
_refine_ls_hydrogen_treatment constr
_refine_ls_matrix_type fullcycle
_refine_ls_number_parameters 1937
_refine_ls_number_reflns 39214
_refine_ls_number_restraints 6
_refine_ls_restrained_S_all 0.982
_refine_ls_R_factor_all 0.1577
_refine_ls_R_factor_gt 0.0687
_refine_ls_shift/su_max 0.002
_refine_ls_shift/su_mean 0.000
_refine_ls_structure_factor_coef Fsqd
_refine_ls_weighting_details 'calc w=1/[\s^2^(Fo^2^)+(0.0578P)^2^+0.0000P] where P=(Fo^2^+2Fc^2^)/3'
_refine_ls_weighting_scheme calc
_refine_ls_wR_factor_gt 0.1278
_refine_ls_wR_factor_ref 0.1646
_reflns_number_gt 19406
_reflns_number_total 39214
_reflns_threshold_expression >2sigma(I)
_cod_data_source_file ic701290h-file004.cif
_cod_data_source_block ginny8
_cod_depositor_comments
;
The following automatic conversions were performed:

'_symmetry_cell_setting' value 'Triclinic' changed to 'triclinic'
according to
/usr/data/users/saulius/automatic-downloads/retrospective/ACS/lib/dictionaries/cif_core.dic
dictionary named 'cif_core.dic' version 2.4.2 from 2011-04-26.

Automatic conversion script
Id: cif_fix_values 2281 2013-09-26 08:29:07Z andrius 
;
_cod_original_cell_volume 9050(3)
_cod_original_sg_symbol_H-M P-1
_cod_database_code 4339012

loop_
_symmetry_equiv_pos_as_xyz
'x, y, z'
'-x, -y, -z'

loop_
_atom_site_label
_atom_site_type_symbol
_atom_site_fract_x
_atom_site_fract_y
_atom_site_fract_z
_atom_site_U_iso_or_equiv
_atom_site_adp_type
_atom_site_occupancy
_atom_site_symmetry_multiplicity
_atom_site_calc_flag
_atom_site_refinement_flags
_atom_site_disorder_assembly
_atom_site_disorder_group
As1 As 0.70345(4) 0.47085(4) 0.23065(3) 0.0335(2) Uani 1 1 d . . .
As2 As 0.66220(4) 0.39210(4) 0.42528(3) 0.0335(2) Uani 1 1 d . . .
S1 S 0.65118(12) 0.42266(11) 0.17429(9) 0.0450(6) Uani 1 1 d . . .
S2 S 0.60692(12) 0.29829(10) 0.48149(9) 0.0426(5) Uani 1 1 d . . .
S3 S 0.61753(13) 0.45101(11) 0.49120(9) 0.0478(6) Uani 1 1 d . . .
S4 S 0.68793(12) 0.57343(11) 0.17943(9) 0.0431(6) Uani 1 1 d . . .
Cl1 Cl 0.81756(12) 0.45575(12) 0.19549(11) 0.0638(7) Uani 1 1 d . . .
Cl2 Cl 0.77256(12) 0.37836(12) 0.44085(9) 0.0540(6) Uani 1 1 d . . .
C1 C 0.6786(4) 0.3333(4) 0.1939(3) 0.039(2) Uani 1 1 d . . .
H1A H 0.6527 0.3038 0.1761 0.047 Uiso 1 1 calc R . .
H1B H 0.7296 0.3307 0.1783 0.047 Uiso 1 1 calc R . .
C2 C 0.6653(4) 0.3055(4) 0.2574(3) 0.0307(18) Uani 1 1 d . . .
C3 C 0.7219(4) 0.3035(4) 0.2846(3) 0.0347(19) Uani 1 1 d . . .
H3A H 0.7674 0.3183 0.2629 0.042 Uiso 1 1 calc R . .
C4 C 0.7137(4) 0.2801(4) 0.3435(3) 0.0335(19) Uani 1 1 d . . .
H4A H 0.7534 0.2798 0.3612 0.040 Uiso 1 1 calc R . .
C5 C 0.6488(4) 0.2576(4) 0.3758(3) 0.0339(19) Uani 1 1 d . . .
C6 C 0.5891(4) 0.2572(4) 0.3490(3) 0.0309(18) Uani 1 1 d . . .
C7 C 0.5209(5) 0.2328(4) 0.3804(4) 0.043(2) Uani 1 1 d . . .
H7A H 0.5143 0.2171 0.4205 0.052 Uiso 1 1 calc R . .
C8 C 0.4652(5) 0.2316(5) 0.3541(4) 0.056(3) Uani 1 1 d . . .
H8A H 0.4200 0.2156 0.3757 0.067 Uiso 1 1 calc R . .
C9 C 0.4745(5) 0.2540(5) 0.2950(4) 0.058(3) Uani 1 1 d . . .
H9A H 0.4359 0.2520 0.2766 0.069 Uiso 1 1 calc R . .
C10 C 0.5389(4) 0.2787(4) 0.2637(4) 0.042(2) Uani 1 1 d . . .
H10A H 0.5440 0.2946 0.2238 0.051 Uiso 1 1 calc R . .
C11 C 0.5977(4) 0.2809(4) 0.2895(3) 0.0315(18) Uani 1 1 d . . .
C12 C 0.6429(4) 0.2343(4) 0.4395(3) 0.040(2) Uani 1 1 d . . .
H12A H 0.6904 0.2219 0.4472 0.048 Uiso 1 1 calc R . .
H12B H 0.6124 0.1923 0.4526 0.048 Uiso 1 1 calc R . .
C13 C 0.6739(4) 0.5287(4) 0.4648(3) 0.044(2) Uani 1 1 d . . .
H13A H 0.6527 0.5650 0.4844 0.053 Uiso 1 1 calc R . .
H13B H 0.7205 0.5188 0.4753 0.053 Uiso 1 1 calc R . .
C14 C 0.6854(4) 0.5565(4) 0.4011(3) 0.0341(19) Uani 1 1 d . . .
C15 C 0.7510(4) 0.5522(4) 0.3687(4) 0.042(2) Uani 1 1 d . . .
H15A H 0.7883 0.5327 0.3865 0.051 Uiso 1 1 calc R . .
C16 C 0.7638(4) 0.5765(4) 0.3087(4) 0.041(2) Uani 1 1 d . . .
H16A H 0.8097 0.5732 0.2871 0.049 Uiso 1 1 calc R . .
C17 C 0.7115(4) 0.6047(4) 0.2816(3) 0.0353(19) Uani 1 1 d . . .
C18 C 0.6426(4) 0.6104(4) 0.3150(3) 0.0307(18) Uani 1 1 d . . .
C19 C 0.5876(4) 0.6403(4) 0.2893(3) 0.041(2) Uani 1 1 d . . .
H19A H 0.5953 0.6540 0.2491 0.050 Uiso 1 1 calc R . .
C20 C 0.5228(5) 0.6503(4) 0.3212(4) 0.048(2) Uani 1 1 d . . .
H20A H 0.4863 0.6716 0.3032 0.058 Uiso 1 1 calc R . .
C21 C 0.5114(4) 0.6288(4) 0.3800(4) 0.048(2) Uani 1 1 d . . .
H21A H 0.4668 0.6360 0.4020 0.058 Uiso 1 1 calc R . .
C22 C 0.5628(4) 0.5976(4) 0.4067(3) 0.039(2) Uani 1 1 d . . .
H22A H 0.5532 0.5825 0.4469 0.046 Uiso 1 1 calc R . .
C23 C 0.6302(4) 0.5875(4) 0.3750(3) 0.0347(19) Uani 1 1 d . . .
C24 C 0.7265(4) 0.6282(4) 0.2180(3) 0.043(2) Uani 1 1 d . . .
H24A H 0.7783 0.6310 0.2044 0.052 Uiso 1 1 calc R . .
H24B H 0.7084 0.6751 0.2085 0.052 Uiso 1 1 calc R . .
As1A As 0.52409(4) 0.26999(4) 0.87955(3) 0.0316(2) Uani 1 1 d . . .
As2A As 0.44554(4) 0.21723(4) 1.07813(3) 0.0327(2) Uani 1 1 d . . .
S1A S 0.56895(11) 0.36694(10) 0.82113(8) 0.0386(5) Uani 1 1 d . . .
S2A S 0.45351(12) 0.28750(11) 1.13640(8) 0.0414(5) Uani 1 1 d . . .
S3A S 0.48136(11) 0.13044(11) 1.13784(8) 0.0384(5) Uani 1 1 d . . .
S4A S 0.59779(12) 0.21176(11) 0.82693(9) 0.0442(6) Uani 1 1 d . . .
Cl1A Cl 0.42406(12) 0.25680(11) 0.84819(10) 0.0575(7) Uani 1 1 d . . .
Cl2A Cl 0.32830(11) 0.19599(12) 1.09921(9) 0.0528(6) Uani 1 1 d . . .
C1A C 0.5089(4) 0.4282(4) 0.8508(3) 0.040(2) Uani 1 1 d . . .
H1AA H 0.5318 0.4744 0.8386 0.048 Uiso 1 1 calc R . .
H1AB H 0.4657 0.4298 0.8344 0.048 Uiso 1 1 calc R . .
C2A C 0.4877(4) 0.4120(4) 0.9146(3) 0.0303(18) Uani 1 1 d . . .
C3A C 0.4217(4) 0.3842(4) 0.9400(3) 0.0345(19) Uani 1 1 d . . .
H3AA H 0.3900 0.3757 0.9168 0.041 Uiso 1 1 calc R . .
C4A C 0.3999(4) 0.3681(4) 0.9996(3) 0.037(2) Uani 1 1 d . . .
H4AA H 0.3543 0.3480 1.0159 0.045 Uiso 1 1 calc R . .
C5A C 0.4434(4) 0.3810(4) 1.0343(3) 0.036(2) Uani 1 1 d . . .
C6A C 0.5123(4) 0.4098(3) 1.0101(3) 0.0277(17) Uani 1 1 d . . .
C7A C 0.5598(4) 0.4253(4) 1.0438(3) 0.037(2) Uani 1 1 d . . .
H7AA H 0.5458 0.4157 1.0840 0.045 Uiso 1 1 calc R . .
C8A C 0.6250(5) 0.4537(4) 1.0194(3) 0.043(2) Uani 1 1 d . . .
H8AA H 0.6551 0.4648 1.0428 0.051 Uiso 1 1 calc R . .
C9A C 0.6483(5) 0.4668(4) 0.9605(4) 0.046(2) Uani 1 1 d . . .
H9AA H 0.6944 0.4856 0.9441 0.055 Uiso 1 1 calc R . .
C10A C 0.6043(4) 0.4525(4) 0.9262(3) 0.038(2) Uani 1 1 d . . .
H10B H 0.6203 0.4617 0.8861 0.046 Uiso 1 1 calc R . .
C11A C 0.5355(4) 0.4242(3) 0.9496(3) 0.0290(18) Uani 1 1 d . . .
C12A C 0.4161(4) 0.3639(4) 1.0978(3) 0.039(2) Uani 1 1 d . . .
H12C H 0.3642 0.3572 1.1049 0.047 Uiso 1 1 calc R . .
H12D H 0.4261 0.4038 1.1137 0.047 Uiso 1 1 calc R . .
C13A C 0.4656(4) 0.0605(4) 1.1029(3) 0.037(2) Uani 1 1 d . . .
H13C H 0.4888 0.0190 1.1199 0.044 Uiso 1 1 calc R . .
H13D H 0.4142 0.0501 1.1108 0.044 Uiso 1 1 calc R . .
C14A C 0.4920(4) 0.0759(3) 1.0394(3) 0.0317(19) Uani 1 1 d . . .
C15A C 0.4439(4) 0.0893(4) 1.0041(3) 0.0343(19) Uani 1 1 d . . .
H15B H 0.3949 0.0879 1.0199 0.041 Uiso 1 1 calc R . .
C16A C 0.4669(4) 0.1051(4) 0.9447(3) 0.036(2) Uani 1 1 d . . .
H16B H 0.4329 0.1145 0.9210 0.043 Uiso 1 1 calc R . .
C17A C 0.5363(5) 0.1071(4) 0.9204(3) 0.036(2) Uani 1 1 d . . .
C18A C 0.5882(4) 0.0926(4) 0.9554(3) 0.0300(18) Uani 1 1 d . . .
C19A C 0.6614(4) 0.0917(4) 0.9327(3) 0.042(2) Uani 1 1 d . . .
H19B H 0.6770 0.1029 0.8926 0.050 Uiso 1 1 calc R . .
C20A C 0.7100(5) 0.0754(5) 0.9663(4) 0.053(3) Uani 1 1 d . . .
H20B H 0.7588 0.0751 0.9500 0.063 Uiso 1 1 calc R . .
C21A C 0.6873(5) 0.0591(5) 1.0249(4) 0.055(3) Uani 1 1 d . . .
H21B H 0.7210 0.0469 1.0486 0.065 Uiso 1 1 calc R . .
C22A C 0.6177(5) 0.0602(4) 1.0492(3) 0.046(2) Uani 1 1 d . . .
H22B H 0.6037 0.0496 1.0895 0.055 Uiso 1 1 calc R . .
C23A C 0.5660(4) 0.0769(4) 1.0151(3) 0.0311(18) Uani 1 1 d . . .
C24A C 0.5575(4) 0.1255(4) 0.8560(3) 0.043(2) Uani 1 1 d . . .
H24C H 0.5151 0.1218 0.8396 0.052 Uiso 1 1 calc R . .
H24D H 0.5913 0.0913 0.8434 0.052 Uiso 1 1 calc R . .
As1B As 1.03915(4) 0.76776(4) 0.88063(3) 0.0336(2) Uani 1 1 d . . .
As2B As 1.01644(4) 0.71428(4) 1.08020(3) 0.0352(2) Uani 1 1 d . . .
S1B S 0.98758(13) 0.71136(11) 0.82940(9) 0.0485(6) Uani 1 1 d . . .
S2B S 0.94800(12) 0.63077(11) 1.13992(8) 0.0426(5) Uani 1 1 d . . .
S3B S 0.98283(12) 0.78646(11) 1.13777(8) 0.0424(5) Uani 1 1 d . . .
S4B S 1.02320(12) 0.86588(10) 0.82247(8) 0.0421(6) Uani 1 1 d . . .
Cl1B Cl 1.15326(12) 0.75016(12) 0.84674(10) 0.0596(7) Uani 1 1 d . . .
Cl2B Cl 1.12127(12) 0.68596(12) 1.10262(9) 0.0566(6) Uani 1 1 d . . .
C1B C 1.0120(5) 0.6235(4) 0.8582(3) 0.046(2) Uani 1 1 d . . .
H1BA H 0.9835 0.5908 0.8457 0.056 Uiso 1 1 calc R . .
H1BB H 1.0622 0.6174 0.8421 0.056 Uiso 1 1 calc R . .
C2B C 1.0012(5) 0.6064(4) 0.9223(3) 0.037(2) Uani 1 1 d . . .
C3B C 1.0590(5) 0.6011(4) 0.9481(3) 0.041(2) Uani 1 1 d . . .
H3BA H 1.1052 0.6077 0.9254 0.049 Uiso 1 1 calc R . .
C4B C 1.0505(4) 0.5859(4) 1.0073(3) 0.036(2) Uani 1 1 d . . .
H4BA H 1.0912 0.5830 1.0240 0.043 Uiso 1 1 calc R . .
C5B C 0.9851(4) 0.5748(4) 1.0423(3) 0.0315(19) Uani 1 1 d . . .
C6B C 0.9240(4) 0.5783(4) 1.0167(3) 0.0342(19) Uani 1 1 d . . .
C7B C 0.8539(5) 0.5650(4) 1.0494(3) 0.044(2) Uani 1 1 d . . .
H7BA H 0.8473 0.5551 1.0897 0.053 Uiso 1 1 calc R . .
C8B C 0.7969(5) 0.5662(5) 1.0249(4) 0.058(3) Uani 1 1 d . . .
H8BA H 0.7512 0.5562 1.0479 0.070 Uiso 1 1 calc R . .
C9B C 0.8052(5) 0.5820(5) 0.9661(4) 0.057(3) Uani 1 1 d . . .
H9BA H 0.7649 0.5831 0.9490 0.069 Uiso 1 1 calc R . .
C10B C 0.8708(5) 0.5959(4) 0.9326(3) 0.044(2) Uani 1 1 d . . .
H10C H 0.8754 0.6074 0.8924 0.052 Uiso 1 1 calc R . .
C11B C 0.9320(4) 0.5935(4) 0.9569(3) 0.0352(19) Uani 1 1 d . . .
C12B C 0.9791(4) 0.5594(4) 1.1055(3) 0.040(2) Uani 1 1 d . . .
H12E H 1.0260 0.5461 1.1143 0.048 Uiso 1 1 calc R . .
H12F H 0.9463 0.5195 1.1222 0.048 Uiso 1 1 calc R . .
C13B C 1.0414(4) 0.8598(4) 1.0988(3) 0.042(2) Uani 1 1 d . . .
H13E H 1.0249 0.9009 1.1140 0.051 Uiso 1 1 calc R . .
H13F H 1.0894 0.8505 1.1065 0.051 Uiso 1 1 calc R . .
C14B C 1.0460(4) 0.8765(4) 1.0351(3) 0.0309(18) Uani 1 1 d . . .
C15B C 1.1073(4) 0.8619(4) 1.0007(3) 0.038(2) Uani 1 1 d . . .
H15C H 1.1449 0.8409 1.0172 0.046 Uiso 1 1 calc R . .
C16B C 1.1143(4) 0.8782(4) 0.9411(3) 0.038(2) Uani 1 1 d . . .
H16C H 1.1571 0.8683 0.9180 0.046 Uiso 1 1 calc R . .
C17B C 1.0612(4) 0.9079(4) 0.9159(3) 0.0335(19) Uani 1 1 d . . .
C18B C 0.9970(4) 0.9231(4) 0.9500(3) 0.0302(18) Uani 1 1 d . . .
C19B C 0.9399(4) 0.9530(4) 0.9268(3) 0.041(2) Uani 1 1 d . . .
H19C H 0.9436 0.9625 0.8867 0.049 Uiso 1 1 calc R . .
C20B C 0.8793(4) 0.9688(4) 0.9602(3) 0.042(2) Uani 1 1 d . . .
H20C H 0.8420 0.9896 0.9432 0.051 Uiso 1 1 calc R . .
C21B C 0.8718(5) 0.9543(4) 1.0197(3) 0.044(2) Uani 1 1 d . . .
H21C H 0.8295 0.9653 1.0428 0.053 Uiso 1 1 calc R . .
C22B C 0.9254(4) 0.9246(4) 1.0439(3) 0.0356(19) Uani 1 1 d . . .
H22C H 0.9201 0.9154 1.0842 0.043 Uiso 1 1 calc R . .
C23B C 0.9890(4) 0.9069(4) 1.0106(3) 0.0293(18) Uani 1 1 d . . .
C24B C 1.0716(4) 0.9245(4) 0.8516(3) 0.040(2) Uani 1 1 d . . .
H24E H 1.1226 0.9230 0.8355 0.048 Uiso 1 1 calc R . .
H24F H 1.0563 0.9719 0.8392 0.048 Uiso 1 1 calc R . .
As1C As 0.86821(4) 0.11044(4) 0.56675(3) 0.03081(19) Uani 1 1 d . . .
As2C As 0.84408(4) 0.08806(4) 0.76056(3) 0.02872(19) Uani 1 1 d . . .
S1C S 0.83146(12) 0.04160(11) 0.51687(8) 0.0444(6) Uani 1 1 d . . .
S2C S 0.78034(11) 0.00757(10) 0.82766(8) 0.0365(5) Uani 1 1 d . . .
S3C S 0.80499(10) 0.16443(10) 0.81340(8) 0.0321(5) Uani 1 1 d . . .
S4C S 0.84886(11) 0.19985(10) 0.50090(8) 0.0364(5) Uani 1 1 d . . .
Cl1C Cl 0.98573(11) 0.10068(11) 0.54274(10) 0.0546(6) Uani 1 1 d . . .
Cl2C Cl 0.95383(10) 0.07112(11) 0.77877(8) 0.0418(5) Uani 1 1 d . . .
C1C C 0.8547(4) -0.0416(4) 0.5551(3) 0.039(2) Uani 1 1 d . . .
H1CA H 0.8281 -0.0780 0.5451 0.047 Uiso 1 1 calc R . .
H1CB H 0.9056 -0.0485 0.5420 0.047 Uiso 1 1 calc R . .
C2C C 0.8399(4) -0.0502(4) 0.6190(3) 0.0308(18) Uani 1 1 d . . .
C3C C 0.8949(4) -0.0435(4) 0.6454(3) 0.035(2) Uani 1 1 d . . .
H3CA H 0.9412 -0.0341 0.6235 0.043 Uiso 1 1 calc R . .
C4C C 0.8836(4) -0.0505(4) 0.7050(3) 0.0307(18) Uani 1 1 d . . .
H4CA H 0.9227 -0.0458 0.7224 0.037 Uiso 1 1 calc R . .
C5C C 0.8177(4) -0.0639(3) 0.7385(3) 0.0254(17) Uani 1 1 d . . .
C6C C 0.7588(4) -0.0707(3) 0.7126(3) 0.0268(17) Uani 1 1 d . . .
C7C C 0.6899(4) -0.0868(4) 0.7446(3) 0.0343(19) Uani 1 1 d . . .
H7CA H 0.6820 -0.0924 0.7847 0.041 Uiso 1 1 calc R . .
C8C C 0.6338(4) -0.0946(4) 0.7189(4) 0.044(2) Uani 1 1 d . . .
H8CA H 0.5880 -0.1055 0.7414 0.052 Uiso 1 1 calc R . .
C9C C 0.6445(4) -0.0866(4) 0.6602(3) 0.045(2) Uani 1 1 d . . .
H9CA H 0.6056 -0.0916 0.6427 0.053 Uiso 1 1 calc R . .
C10C C 0.7101(4) -0.0718(4) 0.6275(3) 0.036(2) Uani 1 1 d . . .
H10D H 0.7161 -0.0667 0.5874 0.043 Uiso 1 1 calc R . .
C11C C 0.7697(4) -0.0637(4) 0.6518(3) 0.0300(18) Uani 1 1 d . . .
C12C C 0.8106(4) -0.0704(4) 0.8019(3) 0.0317(18) Uani 1 1 d . . .
H12G H 0.8569 -0.0825 0.8122 0.038 Uiso 1 1 calc R . .
H12H H 0.7768 -0.1087 0.8217 0.038 Uiso 1 1 calc R . .
C13C C 0.8549(4) 0.2421(4) 0.7704(3) 0.0323(19) Uani 1 1 d . . .
H13G H 0.8319 0.2829 0.7822 0.039 Uiso 1 1 calc R . .
H13H H 0.9032 0.2409 0.7787 0.039 Uiso 1 1 calc R . .
C14C C 0.8604(4) 0.2500(3) 0.7071(3) 0.0279(17) Uani 1 1 d . . .
C15C C 0.9238(4) 0.2372(4) 0.6745(3) 0.0319(18) Uani 1 1 d . . .
H15D H 0.9627 0.2234 0.6924 0.038 Uiso 1 1 calc R . .
C16C C 0.9323(4) 0.2440(4) 0.6159(3) 0.0332(19) Uani 1 1 d . . .
H16D H 0.9769 0.2356 0.5945 0.040 Uiso 1 1 calc R . .
C17C C 0.8771(4) 0.2627(4) 0.5884(3) 0.0278(17) Uani 1 1 d . . .
C18C C 0.8105(4) 0.2774(3) 0.6202(3) 0.0273(17) Uani 1 1 d . . .
C19C C 0.7523(4) 0.2994(4) 0.5938(3) 0.0316(18) Uani 1 1 d . . .
H19D H 0.7570 0.3036 0.5539 0.038 Uiso 1 1 calc R . .
C20C C 0.6903(4) 0.3143(4) 0.6250(3) 0.0345(19) Uani 1 1 d . . .
H20D H 0.6520 0.3292 0.6067 0.041 Uiso 1 1 calc R . .
C21C C 0.6817(4) 0.3081(4) 0.6842(3) 0.0345(19) Uani 1 1 d . . .
H21D H 0.6380 0.3188 0.7055 0.041 Uiso 1 1 calc R . .
C22C C 0.7358(4) 0.2867(4) 0.7110(3) 0.0339(19) Uani 1 1 d . . .
H22D H 0.7291 0.2821 0.7510 0.041 Uiso 1 1 calc R . .
C23C C 0.8022(4) 0.2712(3) 0.6804(3) 0.0296(18) Uani 1 1 d . . .
C24C C 0.8894(4) 0.2695(4) 0.5250(3) 0.0308(18) Uani 1 1 d . . .
H24G H 0.9410 0.2710 0.5101 0.037 Uiso 1 1 calc R . .
H24H H 0.8706 0.3138 0.5081 0.037 Uiso 1 1 calc R . .
As1D As 0.84878(4) 0.61572(4) 0.56624(3) 0.03042(19) Uani 1 1 d . . .
As2D As 0.77033(4) 0.59092(4) 0.75845(3) 0.02962(19) Uani 1 1 d . . .
S1D S 0.90429(11) 0.70459(10) 0.50256(8) 0.0360(5) Uani 1 1 d . . .
S2D S 0.78209(11) 0.66411(10) 0.81357(8) 0.0335(5) Uani 1 1 d . . .
S3D S 0.80041(11) 0.50746(10) 0.82468(8) 0.0359(5) Uani 1 1 d . . .
S4D S 0.90424(13) 0.54646(11) 0.51248(9) 0.0501(6) Uani 1 1 d . . .
Cl1D Cl 0.74290(11) 0.62222(11) 0.54153(10) 0.0522(6) Uani 1 1 d . . .
Cl2D Cl 0.65172(10) 0.57633(11) 0.77476(9) 0.0443(5) Uani 1 1 d . . .
C1D C 0.8515(4) 0.7758(4) 0.5253(3) 0.0328(19) Uani 1 1 d . . .
H1DA H 0.8793 0.8193 0.5098 0.039 Uiso 1 1 calc R . .
H1DB H 0.8085 0.7796 0.5087 0.039 Uiso 1 1 calc R . .
C2D C 0.8299(4) 0.7677(3) 0.5892(3) 0.0261(17) Uani 1 1 d . . .
C3D C 0.7603(4) 0.7526(3) 0.6143(3) 0.0291(18) Uani 1 1 d . . .
H3DA H 0.7268 0.7473 0.5916 0.035 Uiso 1 1 calc R . .
C4D C 0.7387(4) 0.7449(3) 0.6735(3) 0.0293(18) Uani 1 1 d . . .
H4DA H 0.6907 0.7329 0.6901 0.035 Uiso 1 1 calc R . .
C5D C 0.7838(4) 0.7538(3) 0.7077(3) 0.0255(17) Uani 1 1 d . . .
C6D C 0.8571(4) 0.7704(4) 0.6831(3) 0.0281(17) Uani 1 1 d . . .
C7D C 0.9066(4) 0.7832(4) 0.7152(3) 0.0322(19) Uani 1 1 d . . .
H7DA H 0.8921 0.7782 0.7552 0.039 Uiso 1 1 calc R . .
C8D C 0.9759(4) 0.8027(4) 0.6903(3) 0.0332(19) Uani 1 1 d . . .
H8DA H 1.0084 0.8107 0.7130 0.040 Uiso 1 1 calc R . .
C9D C 0.9975(4) 0.8107(4) 0.6318(3) 0.037(2) Uani 1 1 d . . .
H9DA H 1.0447 0.8255 0.6147 0.044 Uiso 1 1 calc R . .
C10D C 0.9520(4) 0.7975(4) 0.5983(3) 0.0302(18) Uani 1 1 d . . .
H10E H 0.9688 0.8009 0.5587 0.036 Uiso 1 1 calc R . .
C11D C 0.8795(4) 0.7786(3) 0.6226(3) 0.0262(17) Uani 1 1 d . . .
C12D C 0.7571(4) 0.7440(4) 0.7708(3) 0.0314(18) Uani 1 1 d . . .
H12I H 0.7049 0.7457 0.7779 0.038 Uiso 1 1 calc R . .
H12J H 0.7748 0.7830 0.7840 0.038 Uiso 1 1 calc R . .
C13D C 0.7829(4) 0.4323(4) 0.7970(3) 0.0351(19) Uani 1 1 d . . .
H13I H 0.8057 0.3924 0.8170 0.042 Uiso 1 1 calc R . .
H13J H 0.7313 0.4226 0.8061 0.042 Uiso 1 1 calc R . .
C14D C 0.8081(4) 0.4390(3) 0.7338(3) 0.0268(17) Uani 1 1 d . . .
C15D C 0.7601(4) 0.4550(3) 0.6994(3) 0.0302(18) Uani 1 1 d . . .
H15E H 0.7124 0.4613 0.7160 0.036 Uiso 1 1 calc R . .
C16D C 0.7793(4) 0.4624(4) 0.6399(3) 0.038(2) Uani 1 1 d . . .
H16E H 0.7445 0.4736 0.6172 0.045 Uiso 1 1 calc R . .
C17D C 0.8479(4) 0.4536(4) 0.6144(3) 0.0332(19) Uani 1 1 d . . .
C18D C 0.8996(4) 0.4375(4) 0.6485(3) 0.0321(19) Uani 1 1 d . . .
C19D C 0.9717(4) 0.4271(4) 0.6257(3) 0.042(2) Uani 1 1 d . . .
H19E H 0.9859 0.4326 0.5857 0.050 Uiso 1 1 calc R . .
C20D C 1.0207(4) 0.4099(4) 0.6583(3) 0.044(2) Uani 1 1 d . . .
H20E H 1.0683 0.4037 0.6413 0.053 Uiso 1 1 calc R . .
C21D C 1.0006(4) 0.4010(4) 0.7181(3) 0.044(2) Uani 1 1 d . . .
H21E H 1.0345 0.3881 0.7415 0.053 Uiso 1 1 calc R . .
C22D C 0.9320(4) 0.4110(4) 0.7421(3) 0.0358(19) Uani 1 1 d . . .
H22E H 0.9192 0.4054 0.7822 0.043 Uiso 1 1 calc R . .
C23D C 0.8804(4) 0.4291(4) 0.7092(3) 0.0319(18) Uani 1 1 d . . .
C24D C 0.8650(4) 0.4622(4) 0.5506(3) 0.040(2) Uani 1 1 d . . .
H24I H 0.8211 0.4548 0.5372 0.048 Uiso 1 1 calc R . .
H24J H 0.8982 0.4262 0.5408 0.048 Uiso 1 1 calc R . .
As1E As 0.62477(4) 0.89210(4) 0.42848(3) 0.02916(18) Uani 1 1 d . . .
As2E As 0.67736(4) 0.97040(4) 0.22996(3) 0.03221(19) Uani 1 1 d . . .
S1E S 0.71463(12) 1.07310(11) 0.17809(8) 0.0426(5) Uani 1 1 d . . .
S2E S 0.63656(12) 0.95065(11) 0.49419(9) 0.0432(6) Uani 1 1 d . . .
S3E S 0.66485(11) 0.79938(10) 0.47919(8) 0.0340(5) Uani 1 1 d . . .
S4E S 0.75280(12) 0.92206(11) 0.16932(8) 0.0429(5) Uani 1 1 d . . .
Cl1E Cl 0.57564(12) 0.95929(12) 0.20068(10) 0.0574(7) Uani 1 1 d . . .
Cl2E Cl 0.50890(11) 0.86604(11) 0.45105(9) 0.0491(6) Uani 1 1 d . . .
C1E C 0.6560(4) 1.1272(4) 0.2186(3) 0.043(2) Uani 1 1 d . . .
H1EA H 0.6763 1.1745 0.2084 0.051 Uiso 1 1 calc R . .
H1EB H 0.6097 1.1289 0.2068 0.051 Uiso 1 1 calc R . .
C2E C 0.6440(4) 1.1034(4) 0.2826(3) 0.0361(19) Uani 1 1 d . . .
C3E C 0.5797(4) 1.0758(4) 0.3108(3) 0.039(2) Uani 1 1 d . . .
H3EA H 0.5435 1.0719 0.2903 0.047 Uiso 1 1 calc R . .
C4E C 0.5665(4) 1.0531(4) 0.3704(4) 0.041(2) Uani 1 1 d . . .
H4EA H 0.5212 1.0342 0.3893 0.049 Uiso 1 1 calc R . .
C5E C 0.6172(4) 1.0575(4) 0.4017(3) 0.0333(19) Uani 1 1 d . . .
C6E C 0.6847(4) 1.0868(4) 0.3734(3) 0.0290(18) Uani 1 1 d . . .
C7E C 0.7391(4) 1.0958(4) 0.4023(3) 0.037(2) Uani 1 1 d . . .
H7EA H 0.7308 1.0811 0.4424 0.044 Uiso 1 1 calc R . .
C8E C 0.8028(4) 1.1244(4) 0.3752(3) 0.040(2) Uani 1 1 d . . .
H8EA H 0.8383 1.1292 0.3962 0.049 Uiso 1 1 calc R . .
C9E C 0.8162(4) 1.1469(4) 0.3159(4) 0.045(2) Uani 1 1 d . . .
H9EA H 0.8607 1.1675 0.2968 0.054 Uiso 1 1 calc R . .
C10E C 0.7656(4) 1.1394(4) 0.2853(3) 0.0334(19) Uani 1 1 d . . .
H10F H 0.7753 1.1542 0.2451 0.040 Uiso 1 1 calc R . .
C11E C 0.6990(4) 1.1098(4) 0.3134(3) 0.0290(18) Uani 1 1 d . . .
C12E C 0.6003(4) 1.0328(4) 0.4655(3) 0.044(2) Uani 1 1 d . . .
H12K H 0.5483 1.0294 0.4779 0.053 Uiso 1 1 calc R . .
H12L H 0.6177 1.0683 0.4829 0.053 Uiso 1 1 calc R . .
C13E C 0.6463(4) 0.7368(4) 0.4383(3) 0.0328(19) Uani 1 1 d . . .
H13K H 0.6708 0.6939 0.4506 0.039 Uiso 1 1 calc R . .
H13L H 0.5950 0.7260 0.4476 0.039 Uiso 1 1 calc R . .
C14E C 0.6683(4) 0.7594(3) 0.3746(3) 0.0244(16) Uani 1 1 d . . .
C15E C 0.6176(4) 0.7818(3) 0.3433(3) 0.0327(19) Uani 1 1 d . . .
H15F H 0.5698 0.7818 0.3622 0.039 Uiso 1 1 calc R . .
C16E C 0.6346(4) 0.8047(3) 0.2842(3) 0.0296(18) Uani 1 1 d . . .
H16F H 0.5980 0.8198 0.2640 0.036 Uiso 1 1 calc R . .
C17E C 0.7022(4) 0.8057(4) 0.2552(3) 0.0285(17) Uani 1 1 d . . .
C18E C 0.7572(4) 0.7825(4) 0.2857(3) 0.0292(18) Uani 1 1 d . . .
C19E C 0.8287(4) 0.7791(4) 0.2590(4) 0.043(2) Uani 1 1 d . . .
H19F H 0.8414 0.7939 0.2189 0.052 Uiso 1 1 calc R . .
C20E C 0.8800(4) 0.7554(4) 0.2888(4) 0.049(2) Uani 1 1 d . . .
H20F H 0.9274 0.7537 0.2694 0.059 Uiso 1 1 calc R . .
C21E C 0.8632(4) 0.7341(4) 0.3468(4) 0.049(2) Uani 1 1 d . . .
H21F H 0.8992 0.7183 0.3675 0.058 Uiso 1 1 calc R . .
C22E C 0.7949(4) 0.7354(4) 0.3751(3) 0.036(2) Uani 1 1 d . . .
H22F H 0.7840 0.7201 0.4152 0.044 Uiso 1 1 calc R . .
C23E C 0.7399(4) 0.7592(4) 0.3455(3) 0.0300(18) Uani 1 1 d . . .
C24E C 0.7170(4) 0.8333(4) 0.1918(3) 0.0336(19) Uani 1 1 d . . .
H24K H 0.6726 0.8310 0.1777 0.040 Uiso 1 1 calc R . .
H24L H 0.7510 0.8030 0.1736 0.040 Uiso 1 1 calc R . .
C1S C 0.9803(6) 0.3713(8) 0.3268(5) 0.117(5) Uani 1 1 d . . .
H1SA H 0.9923 0.3217 0.3335 0.140 Uiso 1 1 calc R . .
C2S C 0.8483(9) 0.9735(9) 0.3428(7) 0.042(4) Uiso 0.50 1 d P A 1
H2SA H 0.8154 1.0123 0.3464 0.051 Uiso 0.50 1 calc PR A 1
C2SA C 0.8850(12) 0.9353(12) 0.3411(9) 0.078(7) Uiso 0.50 1 d P A 2
H2SB H 0.9181 0.8966 0.3377 0.093 Uiso 0.50 1 calc PR A 2
C3S C 0.5588(12) 0.5729(12) 0.6461(9) 0.085(7) Uiso 0.50 1 d P B 1
H3SA H 0.5902 0.6077 0.6540 0.102 Uiso 0.50 1 calc PR B 1
C3SA C 0.5194(9) 0.5298(9) 0.6412(7) 0.047(4) Uiso 0.50 1 d P B 2
H3SB H 0.4883 0.4953 0.6325 0.056 Uiso 0.50 1 calc PR B 2
C4S C 0.2259(8) 0.2405(9) 0.9838(6) 0.067(6) Uiso 0.50 1 d PD C 1
H4SA H 0.2584 0.2796 0.9829 0.080 Uiso 0.50 1 calc PR C 1
C4SA C 0.1881(8) 0.2047(8) 0.9850(5) 0.050(5) Uiso 0.50 1 d PD C 2
H4SB H 0.1562 0.1653 0.9856 0.060 Uiso 0.50 1 calc PR C 2
C5S C 0.3151(7) 0.7131(7) 0.9866(5) 0.110(4) Uiso 1 1 d . D 1
H5SA H 0.3440 0.6709 0.9888 0.22(7) Uiso 1 1 calc R D 1
Cl1S Cl 0.90329(18) 0.3719(4) 0.30594(18) 0.258(4) Uani 1 1 d . . .
Cl2S Cl 1.04519(15) 0.40758(18) 0.27523(13) 0.0980(11) Uani 1 1 d . . .
Cl3S Cl 0.97466(15) 0.39142(16) 0.39264(11) 0.0834(9) Uani 1 1 d . . .
Cl4S Cl 0.82176(17) 0.91178(17) 0.40360(13) 0.1040(11) Uani 1 1 d . . .
Cl5S Cl 0.93238(14) 1.00743(17) 0.33846(14) 0.0928(10) Uani 1 1 d . . .
Cl6S Cl 0.83992(16) 0.95001(17) 0.28148(13) 0.0928(10) Uani 1 1 d . . .
Cl7S Cl 0.60042(14) 0.49315(16) 0.64859(14) 0.0888(9) Uani 1 1 d . . .
Cl8S Cl 0.47921(18) 0.55290(19) 0.70378(17) 0.1300(15) Uani 1 1 d . . .
Cl9S Cl 0.5334(2) 0.60127(18) 0.58417(15) 0.1184(13) Uani 1 1 d . . .
Cl10 Cl 0.16126(18) 0.2205(2) 1.05058(16) 0.1316(14) Uani 1 1 d D . .
Cl11 Cl 0.2708(2) 0.1702(3) 0.97160(17) 0.198(3) Uani 1 1 d D . .
Cl12 Cl 0.1719(3) 0.2617(2) 0.93030(18) 0.169(2) Uani 1 1 d D . .
Cl13 Cl 0.30849(19) 0.7302(2) 1.05286(17) 0.1327(14) Uani 1 1 d . . .
Cl14 Cl 0.24059(18) 0.6870(3) 0.96997(16) 0.180(2) Uani 1 1 d . . .
Cl15 Cl 0.3649(2) 0.7692(2) 0.93298(19) 0.1679(19) Uani 1 1 d . . .
C6S C 0.3628(16) 0.8979(17) 0.3415(13) 0.132(11) Uiso 0.50 1 d P E 1
H6SA H 0.3848 0.9447 0.3351 0.159 Uiso 0.50 1 calc PR E 1
Cl6A Cl 0.33285(16) 0.8787(2) 0.40426(14) 0.1093(12) Uani 0.50 1 d P E 1
Cl7A Cl 0.3156(2) 0.9012(2) 0.28791(18) 0.1424(17) Uani 0.50 1 d P E 1
Cl8A Cl 0.4405(3) 0.8385(3) 0.3185(2) 0.0748(16) Uiso 0.50 1 d P E 1
C6SA C 0.3534(8) 0.8546(9) 0.3364(7) 0.040(4) Uiso 0.50 1 d P F 2
H6SB H 0.3530 0.8042 0.3375 0.048 Uiso 0.50 1 calc PR F 2
Cl6' Cl 0.33285(16) 0.8787(2) 0.40426(14) 0.1093(12) Uani 0.50 1 d P F 2
Cl7' Cl 0.3156(2) 0.9012(2) 0.28791(18) 0.1424(17) Uani 0.50 1 d P F 2
Cl8' Cl 0.4456(4) 0.9010(4) 0.3100(3) 0.115(2) Uiso 0.50 1 d P F 2

loop_
_atom_site_aniso_label
_atom_site_aniso_U_11
_atom_site_aniso_U_22
_atom_site_aniso_U_33
_atom_site_aniso_U_23
_atom_site_aniso_U_13
_atom_site_aniso_U_12
As1 0.0382(5) 0.0337(5) 0.0254(4) -0.0020(4) -0.0027(4) 0.0044(4)
As2 0.0467(5) 0.0296(5) 0.0241(4) -0.0029(4) -0.0095(4) 0.0014(4)
S1 0.0643(16) 0.0409(13) 0.0332(12) -0.0069(10) -0.0188(11) 0.0090(11)
S2 0.0620(15) 0.0315(12) 0.0310(12) -0.0050(9) -0.0026(10) -0.0029(11)
S3 0.0719(17) 0.0334(13) 0.0335(12) -0.0085(10) 0.0031(11) -0.0014(11)
S4 0.0623(16) 0.0354(13) 0.0304(12) -0.0030(10) -0.0112(11) 0.0107(11)
Cl1 0.0393(14) 0.0577(16) 0.0736(17) 0.0132(13) 0.0103(12) 0.0080(11)
Cl2 0.0498(14) 0.0619(16) 0.0477(14) 0.0020(12) -0.0174(11) 0.0055(12)
C1 0.042(5) 0.039(5) 0.033(5) -0.003(4) -0.002(4) 0.003(4)
C2 0.039(5) 0.026(4) 0.030(4) -0.010(3) -0.011(4) 0.008(4)
C3 0.039(5) 0.028(5) 0.036(5) -0.012(4) 0.001(4) 0.011(4)
C4 0.037(5) 0.027(4) 0.038(5) -0.008(4) -0.009(4) 0.006(4)
C5 0.046(5) 0.024(4) 0.037(5) -0.012(4) -0.016(4) 0.010(4)
C6 0.040(5) 0.019(4) 0.037(5) -0.014(4) -0.007(4) 0.003(4)
C7 0.058(6) 0.029(5) 0.039(5) -0.004(4) -0.004(5) 0.002(4)
C8 0.038(6) 0.063(7) 0.069(7) -0.021(6) -0.005(5) -0.011(5)
C9 0.040(6) 0.067(7) 0.072(7) -0.018(6) -0.019(5) -0.004(5)
C10 0.043(6) 0.047(5) 0.041(5) -0.012(4) -0.013(4) 0.002(4)
C11 0.037(5) 0.025(4) 0.034(5) -0.009(4) -0.009(4) 0.001(4)
C12 0.056(6) 0.022(4) 0.040(5) -0.007(4) -0.005(4) 0.000(4)
C13 0.063(6) 0.038(5) 0.037(5) -0.013(4) -0.019(4) -0.003(4)
C14 0.046(5) 0.025(4) 0.036(5) -0.012(4) -0.013(4) -0.005(4)
C15 0.045(6) 0.042(5) 0.044(5) -0.009(4) -0.017(4) 0.004(4)
C16 0.038(5) 0.032(5) 0.052(6) -0.013(4) -0.005(4) -0.006(4)
C17 0.043(5) 0.031(5) 0.033(5) -0.005(4) -0.012(4) -0.003(4)
C18 0.045(5) 0.020(4) 0.030(4) -0.009(3) -0.008(4) -0.003(4)
C19 0.045(6) 0.042(5) 0.034(5) -0.007(4) -0.002(4) 0.001(4)
C20 0.049(6) 0.047(6) 0.048(6) -0.002(5) -0.018(5) -0.001(5)
C21 0.033(5) 0.047(6) 0.058(6) -0.009(5) 0.005(4) -0.008(4)
C22 0.045(5) 0.031(5) 0.040(5) -0.008(4) -0.007(4) -0.005(4)
C23 0.044(5) 0.028(5) 0.034(5) -0.010(4) -0.005(4) -0.011(4)
C24 0.048(6) 0.033(5) 0.042(5) 0.000(4) 0.000(4) -0.004(4)
As1A 0.0378(5) 0.0331(5) 0.0224(4) -0.0031(4) -0.0045(4) -0.0031(4)
As2A 0.0430(5) 0.0320(5) 0.0208(4) -0.0050(3) -0.0010(4) -0.0003(4)
S1A 0.0527(14) 0.0305(12) 0.0288(11) -0.0077(9) 0.0038(10) -0.0082(10)
S2A 0.0595(15) 0.0385(13) 0.0278(11) -0.0092(10) -0.0099(10) 0.0002(11)
S3A 0.0514(14) 0.0396(13) 0.0232(11) -0.0045(9) -0.0069(10) 0.0036(10)
S4A 0.0576(15) 0.0339(13) 0.0325(12) -0.0030(10) 0.0086(10) -0.0018(11)
Cl1A 0.0574(15) 0.0473(14) 0.0693(16) 0.0085(12) -0.0371(13) -0.0108(12)
Cl2A 0.0418(13) 0.0712(17) 0.0433(13) -0.0091(12) -0.0053(10) -0.0051(12)
C1A 0.048(5) 0.036(5) 0.040(5) -0.010(4) -0.014(4) 0.000(4)
C2A 0.045(5) 0.020(4) 0.024(4) -0.006(3) -0.002(4) 0.012(4)
C3A 0.035(5) 0.040(5) 0.034(5) -0.014(4) -0.015(4) 0.011(4)
C4A 0.035(5) 0.032(5) 0.040(5) -0.010(4) 0.006(4) 0.009(4)
C5A 0.043(5) 0.040(5) 0.027(4) -0.012(4) -0.003(4) 0.016(4)
C6A 0.040(5) 0.015(4) 0.027(4) -0.006(3) -0.004(4) 0.004(3)
C7A 0.052(6) 0.029(5) 0.033(5) -0.011(4) -0.008(4) 0.006(4)
C8A 0.058(6) 0.034(5) 0.036(5) -0.009(4) -0.008(4) -0.011(4)
C9A 0.051(6) 0.039(5) 0.046(6) -0.010(4) -0.002(5) -0.009(4)
C10A 0.047(5) 0.034(5) 0.036(5) -0.013(4) -0.006(4) 0.003(4)
C11A 0.042(5) 0.010(4) 0.032(4) -0.004(3) -0.002(4) 0.001(3)
C12A 0.041(5) 0.037(5) 0.038(5) -0.010(4) -0.005(4) 0.012(4)
C13A 0.047(5) 0.032(5) 0.027(4) -0.002(4) -0.004(4) -0.001(4)
C14A 0.050(5) 0.017(4) 0.025(4) -0.005(3) 0.002(4) -0.003(4)
C15A 0.036(5) 0.031(5) 0.034(5) -0.003(4) -0.006(4) -0.005(4)
C16A 0.052(6) 0.025(4) 0.032(5) -0.005(4) -0.014(4) -0.005(4)
C17A 0.058(6) 0.016(4) 0.033(5) -0.012(3) -0.002(4) 0.001(4)
C18A 0.035(5) 0.024(4) 0.030(4) -0.005(3) -0.004(4) 0.006(3)
C19A 0.055(6) 0.035(5) 0.033(5) -0.009(4) 0.001(4) 0.005(4)
C20A 0.046(6) 0.072(7) 0.039(6) -0.016(5) -0.001(4) 0.028(5)
C21A 0.052(6) 0.069(7) 0.048(6) -0.022(5) -0.014(5) 0.029(5)
C22A 0.065(7) 0.044(6) 0.028(5) -0.008(4) -0.008(4) 0.018(5)
C23A 0.042(5) 0.025(4) 0.026(4) -0.007(3) -0.005(4) 0.007(4)
C24A 0.065(6) 0.031(5) 0.033(5) -0.009(4) -0.007(4) -0.004(4)
As1B 0.0416(5) 0.0335(5) 0.0228(4) -0.0023(4) -0.0035(4) 0.0047(4)
As2B 0.0478(5) 0.0349(5) 0.0218(4) -0.0039(4) -0.0066(4) 0.0004(4)
S1B 0.0762(17) 0.0383(13) 0.0324(12) -0.0013(10) -0.0201(12) -0.0019(12)
S2B 0.0561(15) 0.0418(13) 0.0271(11) -0.0056(10) -0.0023(10) -0.0063(11)
S3B 0.0609(15) 0.0383(13) 0.0271(11) -0.0099(10) -0.0025(10) -0.0015(11)
S4B 0.0687(16) 0.0330(12) 0.0263(11) -0.0056(9) -0.0149(11) 0.0126(11)
Cl1B 0.0465(14) 0.0488(15) 0.0670(16) 0.0044(12) 0.0112(12) 0.0081(11)
Cl2B 0.0479(14) 0.0720(17) 0.0454(14) -0.0024(12) -0.0093(11) 0.0056(12)
C1B 0.066(6) 0.039(5) 0.029(5) 0.000(4) -0.001(4) 0.000(4)
C2B 0.061(6) 0.024(4) 0.027(4) -0.007(4) -0.009(4) 0.000(4)
C3B 0.052(6) 0.031(5) 0.037(5) -0.004(4) -0.009(4) 0.007(4)
C4B 0.039(5) 0.033(5) 0.040(5) -0.008(4) -0.016(4) 0.007(4)
C5B 0.051(5) 0.020(4) 0.023(4) -0.003(3) -0.008(4) 0.004(4)
C6B 0.051(6) 0.023(4) 0.030(5) -0.004(3) -0.009(4) -0.006(4)
C7B 0.057(6) 0.046(6) 0.028(5) -0.011(4) 0.002(4) -0.010(5)
C8B 0.045(6) 0.073(7) 0.059(7) -0.012(5) -0.017(5) -0.022(5)
C9B 0.062(7) 0.070(7) 0.046(6) -0.013(5) -0.024(5) -0.013(5)
C10B 0.054(6) 0.047(6) 0.031(5) -0.006(4) -0.010(4) -0.010(5)
C11B 0.045(5) 0.025(4) 0.035(5) -0.002(4) -0.011(4) -0.004(4)
C12B 0.053(6) 0.033(5) 0.030(5) 0.000(4) -0.007(4) 0.001(4)
C13B 0.060(6) 0.039(5) 0.033(5) -0.013(4) -0.017(4) -0.007(4)
C14B 0.041(5) 0.025(4) 0.031(4) -0.007(3) -0.016(4) -0.002(4)
C15B 0.032(5) 0.036(5) 0.046(5) 0.000(4) -0.015(4) -0.001(4)
C16B 0.038(5) 0.036(5) 0.038(5) -0.008(4) -0.003(4) -0.002(4)
C17B 0.045(5) 0.026(4) 0.029(4) -0.003(4) -0.008(4) -0.003(4)
C18B 0.042(5) 0.023(4) 0.029(4) -0.009(3) -0.010(4) -0.003(4)
C19B 0.054(6) 0.032(5) 0.039(5) -0.010(4) -0.013(4) 0.008(4)
C20B 0.054(6) 0.036(5) 0.042(5) -0.011(4) -0.018(4) 0.011(4)
C21B 0.054(6) 0.039(5) 0.038(5) -0.009(4) -0.008(4) 0.004(4)
C22B 0.045(5) 0.032(5) 0.030(5) -0.007(4) -0.006(4) -0.002(4)
C23B 0.032(5) 0.028(4) 0.032(4) -0.012(4) -0.008(4) -0.002(4)
C24B 0.044(5) 0.042(5) 0.033(5) -0.010(4) -0.005(4) -0.003(4)
As1C 0.0358(5) 0.0312(5) 0.0215(4) -0.0014(3) -0.0004(3) 0.0012(4)
As2C 0.0360(5) 0.0297(5) 0.0209(4) -0.0049(3) -0.0073(3) 0.0011(4)
S1C 0.0699(16) 0.0373(13) 0.0271(11) -0.0039(10) -0.0152(11) 0.0004(11)
S2C 0.0485(13) 0.0351(12) 0.0239(11) -0.0093(9) 0.0014(9) -0.0014(10)
S3C 0.0414(12) 0.0285(11) 0.0255(11) -0.0050(9) -0.0048(9) 0.0029(9)
S4C 0.0514(14) 0.0323(12) 0.0249(11) -0.0029(9) -0.0094(9) 0.0057(10)
Cl1C 0.0378(13) 0.0499(14) 0.0590(15) 0.0127(12) 0.0066(11) 0.0034(11)
Cl2C 0.0386(12) 0.0515(13) 0.0402(12) -0.0153(10) -0.0136(10) 0.0090(10)
C1C 0.055(6) 0.030(5) 0.031(5) -0.008(4) -0.003(4) 0.000(4)
C2C 0.036(5) 0.025(4) 0.028(4) -0.007(3) 0.001(4) -0.003(4)
C3C 0.038(5) 0.024(4) 0.036(5) -0.001(4) 0.007(4) 0.003(4)
C4C 0.029(5) 0.030(4) 0.031(4) -0.003(4) -0.003(4) -0.004(3)
C5C 0.043(5) 0.011(4) 0.022(4) -0.004(3) -0.007(4) 0.000(3)
C6C 0.030(4) 0.019(4) 0.028(4) -0.008(3) 0.007(3) 0.003(3)
C7C 0.036(5) 0.038(5) 0.029(4) -0.008(4) -0.008(4) -0.001(4)
C8C 0.026(5) 0.052(6) 0.046(6) -0.001(4) 0.000(4) -0.003(4)
C9C 0.043(6) 0.054(6) 0.039(5) -0.012(4) -0.014(4) -0.001(4)
C10C 0.048(5) 0.036(5) 0.026(4) -0.010(4) -0.009(4) -0.001(4)
C11C 0.048(5) 0.024(4) 0.021(4) -0.008(3) -0.009(4) 0.006(4)
C12C 0.038(5) 0.027(4) 0.027(4) -0.001(3) -0.007(4) 0.003(4)
C13C 0.044(5) 0.032(5) 0.025(4) -0.011(3) -0.008(4) -0.005(4)
C14C 0.039(5) 0.014(4) 0.032(4) -0.003(3) -0.011(4) -0.002(3)
C15C 0.027(5) 0.030(4) 0.037(5) 0.001(4) -0.009(4) -0.004(3)
C16C 0.026(4) 0.038(5) 0.032(5) -0.001(4) -0.004(4) -0.001(4)
C17C 0.028(4) 0.027(4) 0.027(4) -0.004(3) -0.002(3) -0.002(3)
C18C 0.032(5) 0.021(4) 0.029(4) 0.001(3) -0.012(3) 0.003(3)
C19C 0.034(5) 0.034(5) 0.025(4) -0.002(3) -0.005(4) 0.000(4)
C20C 0.027(5) 0.043(5) 0.035(5) -0.009(4) -0.011(4) 0.014(4)
C21C 0.027(5) 0.038(5) 0.038(5) -0.008(4) -0.005(4) 0.010(4)
C22C 0.039(5) 0.033(5) 0.027(4) -0.005(4) -0.003(4) -0.001(4)
C23C 0.043(5) 0.016(4) 0.028(4) -0.003(3) -0.006(4) 0.000(3)
C24C 0.025(4) 0.034(5) 0.032(4) -0.009(4) 0.000(3) 0.003(3)
As1D 0.0353(5) 0.0326(5) 0.0229(4) -0.0048(3) -0.0054(3) 0.0004(4)
As2D 0.0351(5) 0.0290(4) 0.0223(4) -0.0058(3) 0.0012(3) -0.0007(4)
S1D 0.0383(12) 0.0403(12) 0.0251(11) -0.0037(9) 0.0014(9) -0.0044(10)
S2D 0.0449(13) 0.0284(11) 0.0260(11) -0.0051(9) -0.0038(9) -0.0034(9)
S3D 0.0509(14) 0.0322(12) 0.0252(11) -0.0065(9) -0.0084(9) 0.0023(10)
S4D 0.0750(17) 0.0403(14) 0.0268(12) -0.0064(10) 0.0093(11) 0.0078(12)
Cl1D 0.0478(14) 0.0479(14) 0.0663(16) -0.0077(12) -0.0284(12) -0.0106(11)
Cl2D 0.0359(12) 0.0524(14) 0.0448(13) -0.0158(11) -0.0019(10) -0.0036(10)
C1D 0.039(5) 0.025(4) 0.033(5) -0.003(4) -0.008(4) -0.004(4)
C2D 0.029(4) 0.026(4) 0.025(4) -0.003(3) -0.011(3) 0.003(3)
C3D 0.026(4) 0.021(4) 0.038(5) 0.004(3) -0.011(4) -0.005(3)
C4D 0.022(4) 0.028(4) 0.033(5) 0.003(3) -0.003(3) -0.001(3)
C5D 0.025(4) 0.023(4) 0.026(4) -0.006(3) 0.000(3) 0.007(3)
C6D 0.027(4) 0.026(4) 0.030(4) -0.005(3) -0.006(3) 0.004(3)
C7D 0.045(5) 0.031(5) 0.017(4) -0.001(3) -0.001(4) 0.000(4)
C8D 0.029(5) 0.042(5) 0.029(4) -0.007(4) -0.007(4) -0.005(4)
C9D 0.027(5) 0.038(5) 0.042(5) -0.005(4) -0.002(4) -0.014(4)
C10D 0.027(4) 0.030(4) 0.034(4) -0.008(4) -0.004(3) 0.003(3)
C11D 0.025(4) 0.022(4) 0.031(4) -0.003(3) -0.005(3) -0.002(3)
C12D 0.034(5) 0.028(4) 0.031(4) -0.010(3) 0.002(3) 0.003(3)
C13D 0.031(5) 0.034(5) 0.037(5) -0.006(4) 0.001(4) -0.008(4)
C14D 0.038(5) 0.010(4) 0.029(4) 0.001(3) -0.004(4) -0.005(3)
C15D 0.031(5) 0.026(4) 0.035(5) -0.012(4) -0.004(4) 0.006(3)
C16D 0.050(6) 0.033(5) 0.033(5) -0.004(4) -0.016(4) 0.005(4)
C17D 0.047(5) 0.030(5) 0.021(4) -0.004(3) -0.006(4) -0.003(4)
C18D 0.051(5) 0.023(4) 0.023(4) -0.011(3) 0.000(4) 0.000(4)
C19D 0.048(6) 0.042(5) 0.033(5) -0.008(4) -0.001(4) 0.008(4)
C20D 0.038(5) 0.051(6) 0.037(5) -0.004(4) -0.002(4) 0.009(4)
C21D 0.045(6) 0.047(6) 0.042(5) -0.005(4) -0.018(4) 0.007(4)
C22D 0.044(5) 0.032(5) 0.029(4) -0.003(4) -0.003(4) 0.002(4)
C23D 0.040(5) 0.024(4) 0.036(5) -0.012(4) -0.011(4) 0.009(4)
C24D 0.054(6) 0.033(5) 0.032(5) -0.008(4) -0.007(4) 0.007(4)
As1E 0.0355(5) 0.0293(4) 0.0222(4) -0.0061(3) -0.0038(3) 0.0005(4)
As2E 0.0416(5) 0.0316(5) 0.0236(4) -0.0031(3) -0.0093(4) -0.0027(4)
S1E 0.0591(15) 0.0349(12) 0.0314(12) -0.0043(10) -0.0050(10) -0.0108(11)
S2E 0.0675(16) 0.0349(13) 0.0309(12) -0.0111(10) -0.0135(11) -0.0028(11)
S3E 0.0421(13) 0.0343(12) 0.0277(11) -0.0067(9) -0.0115(9) 0.0044(9)
S4E 0.0572(15) 0.0387(13) 0.0272(11) -0.0043(10) 0.0035(10) -0.0064(11)
Cl1E 0.0530(15) 0.0531(15) 0.0654(16) 0.0108(12) -0.0331(12) -0.0116(12)
Cl2E 0.0331(12) 0.0574(15) 0.0588(15) -0.0205(12) -0.0051(10) 0.0047(10)
C1E 0.051(6) 0.039(5) 0.043(5) -0.004(4) -0.023(4) -0.004(4)
C2E 0.038(5) 0.029(5) 0.042(5) -0.008(4) -0.007(4) 0.006(4)
C3E 0.040(5) 0.039(5) 0.045(5) -0.019(4) -0.017(4) 0.009(4)
C4E 0.030(5) 0.031(5) 0.064(6) -0.019(4) -0.006(4) 0.005(4)
C5E 0.029(5) 0.025(4) 0.047(5) -0.016(4) -0.002(4) 0.006(3)
C6E 0.036(5) 0.023(4) 0.030(4) -0.009(3) -0.008(4) 0.008(3)
C7E 0.037(5) 0.038(5) 0.032(5) -0.003(4) -0.004(4) -0.002(4)
C8E 0.036(5) 0.041(5) 0.042(5) -0.004(4) -0.009(4) -0.004(4)
C9E 0.026(5) 0.043(5) 0.061(6) -0.007(5) 0.000(4) -0.005(4)
C10E 0.031(5) 0.034(5) 0.037(5) -0.015(4) -0.003(4) -0.001(4)
C11E 0.030(5) 0.026(4) 0.034(5) -0.010(4) -0.011(4) 0.002(3)
C12E 0.049(6) 0.035(5) 0.042(5) -0.008(4) 0.007(4) -0.005(4)
C13E 0.044(5) 0.021(4) 0.032(4) -0.005(3) -0.006(4) 0.005(4)
C14E 0.034(5) 0.018(4) 0.021(4) -0.003(3) -0.004(3) 0.002(3)
C15E 0.042(5) 0.022(4) 0.034(5) -0.007(3) -0.003(4) -0.001(4)
C16E 0.038(5) 0.026(4) 0.029(4) -0.008(3) -0.016(4) 0.005(4)
C17E 0.038(5) 0.024(4) 0.023(4) -0.006(3) -0.004(4) -0.004(3)
C18E 0.031(5) 0.025(4) 0.035(5) -0.012(4) -0.009(4) -0.003(3)
C19E 0.046(6) 0.042(5) 0.039(5) -0.010(4) -0.002(4) 0.004(4)
C20E 0.038(5) 0.069(7) 0.047(6) -0.030(5) -0.005(4) 0.019(5)
C21E 0.042(6) 0.066(6) 0.047(6) -0.024(5) -0.016(4) 0.021(5)
C22E 0.039(5) 0.036(5) 0.038(5) -0.017(4) -0.009(4) 0.010(4)
C23E 0.033(5) 0.024(4) 0.039(5) -0.012(4) -0.015(4) 0.005(3)
C24E 0.045(5) 0.030(5) 0.025(4) -0.007(3) -0.006(4) -0.005(4)
C1S 0.078(9) 0.191(15) 0.076(9) -0.007(9) -0.022(7) -0.025(9)
Cl1S 0.045(2) 0.649(13) 0.120(3) -0.176(6) -0.014(2) 0.006(4)
Cl2S 0.071(2) 0.138(3) 0.085(2) -0.046(2) 0.0135(16) -0.0294(19)
Cl3S 0.086(2) 0.111(2) 0.0550(17) -0.0127(16) -0.0207(15) -0.0058(18)
Cl4S 0.109(3) 0.099(2) 0.076(2) 0.0203(18) 0.0108(18) -0.012(2)
Cl5S 0.0477(17) 0.118(3) 0.114(3) -0.029(2) -0.0134(16) -0.0131(17)
Cl6S 0.098(2) 0.110(3) 0.080(2) -0.0176(18) -0.0432(18) -0.0014(19)
Cl7S 0.0537(17) 0.100(2) 0.118(3) -0.0229(19) -0.0295(17) 0.0178(16)
Cl8S 0.096(3) 0.112(3) 0.162(4) -0.054(3) 0.053(2) -0.002(2)
Cl9S 0.141(3) 0.120(3) 0.112(3) -0.033(2) -0.063(2) 0.056(2)
Cl10 0.084(3) 0.177(4) 0.125(3) -0.035(3) 0.002(2) 0.026(3)
Cl11 0.088(3) 0.425(8) 0.111(3) -0.104(4) -0.048(2) 0.095(4)
Cl12 0.270(6) 0.137(4) 0.126(3) -0.035(3) -0.103(4) 0.088(4)
Cl13 0.109(3) 0.164(4) 0.141(3) -0.043(3) -0.049(3) -0.026(3)
Cl14 0.062(2) 0.384(8) 0.106(3) -0.095(4) 0.004(2) -0.037(3)
Cl15 0.189(4) 0.114(3) 0.156(4) -0.007(3) 0.057(3) -0.052(3)
Cl6A 0.078(2) 0.155(3) 0.092(2) -0.051(2) 0.0182(18) -0.013(2)
Cl7A 0.134(3) 0.164(4) 0.182(4) -0.084(3) -0.111(3) 0.070(3)
Cl6' 0.078(2) 0.155(3) 0.092(2) -0.051(2) 0.0182(18) -0.013(2)
Cl7' 0.134(3) 0.164(4) 0.182(4) -0.084(3) -0.111(3) 0.070(3)

loop_
_atom_type_symbol
_atom_type_description
_atom_type_scat_dispersion_real
_atom_type_scat_dispersion_imag
_atom_type_scat_source
C C 0.0033 0.0016 'International Tables Vol C Tables 4.2.6.8 and 6.1.1.4'
H H 0.0000 0.0000 'International Tables Vol C Tables 4.2.6.8 and 6.1.1.4'
S S 0.1246 0.1234 'International Tables Vol C Tables 4.2.6.8 and 6.1.1.4'
Cl Cl 0.1484 0.1585 'International Tables Vol C Tables 4.2.6.8 and 6.1.1.4'
As As 0.0499 2.0058 'International Tables Vol C Tables 4.2.6.8 and 6.1.1.4'

loop_
_geom_angle_atom_site_label_1
_geom_angle_atom_site_label_2
_geom_angle_atom_site_label_3
_geom_angle
S4 As1 S1 89.53(8)
S4 As1 Cl1 100.39(9)
S1 As1 Cl1 100.78(10)
S3 As2 S2 88.77(8)
S3 As2 Cl2 100.43(9)
S2 As2 Cl2 101.88(9)
C1 S1 As1 99.9(3)
C12 S2 As2 99.2(3)
C13 S3 As2 99.0(3)
C24 S4 As1 100.2(3)
C2 C1 S1 113.4(5)
C3 C2 C11 119.4(7)
C3 C2 C1 117.8(7)
C11 C2 C1 122.7(7)
C2 C3 C4 121.4(7)
C5 C4 C3 120.5(7)
C4 C5 C6 119.8(7)
C4 C5 C12 118.0(7)
C6 C5 C12 122.1(7)
C11 C6 C7 118.5(7)
C11 C6 C5 119.5(7)
C7 C6 C5 122.1(7)
C8 C7 C6 121.2(8)
C7 C8 C9 119.9(8)
C10 C9 C8 120.5(8)
C9 C10 C11 121.3(8)
C10 C11 C6 118.7(7)
C10 C11 C2 122.0(7)
C6 C11 C2 119.3(7)
C5 C12 S2 114.8(5)
C14 C13 S3 115.4(5)
C15 C14 C23 119.8(7)
C15 C14 C13 118.8(7)
C23 C14 C13 121.3(7)
C14 C15 C16 120.7(8)
C17 C16 C15 121.4(8)
C16 C17 C18 118.6(7)
C16 C17 C24 119.9(8)
C18 C17 C24 121.5(7)
C19 C18 C23 119.2(7)
C19 C18 C17 120.7(7)
C23 C18 C17 120.1(7)
C20 C19 C18 121.4(8)
C19 C20 C21 119.0(8)
C22 C21 C20 121.6(8)
C21 C22 C23 120.5(8)
C14 C23 C22 122.4(7)
C14 C23 C18 119.3(7)
C22 C23 C18 118.3(7)
C17 C24 S4 115.1(5)
S4A As1A S1A 89.03(8)
S4A As1A Cl1A 100.46(10)
S1A As1A Cl1A 101.04(8)
S3A As2A S2A 90.77(8)
S3A As2A Cl2A 100.50(9)
S2A As2A Cl2A 99.61(9)
C1A S1A As1A 99.4(3)
C12A S2A As2A 98.6(3)
C13A S3A As2A 98.8(2)
C24A S4A As1A 98.8(3)
C2A C1A S1A 114.7(5)
C3A C2A C11A 119.1(7)
C3A C2A C1A 119.7(7)
C11A C2A C1A 121.2(7)
C2A C3A C4A 121.5(7)
C5A C4A C3A 120.9(7)
C4A C5A C6A 119.7(7)
C4A C5A C12A 118.2(7)
C6A C5A C12A 122.1(7)
C5A C6A C7A 122.5(7)
C5A C6A C11A 119.6(7)
C7A C6A C11A 117.9(7)
C8A C7A C6A 121.2(7)
C7A C8A C9A 121.1(8)
C10A C9A C8A 119.8(8)
C9A C10A C11A 121.0(8)
C10A C11A C2A 121.9(7)
C10A C11A C6A 119.0(7)
C2A C11A C6A 119.1(7)
C5A C12A S2A 115.2(5)
C14A C13A S3A 114.2(5)
C15A C14A C23A 119.3(7)
C15A C14A C13A 119.1(7)
C23A C14A C13A 121.6(7)
C14A C15A C16A 120.5(7)
C17A C16A C15A 121.7(8)
C16A C17A C18A 119.9(7)
C16A C17A C24A 118.9(8)
C18A C17A C24A 121.1(7)
C23A C18A C19A 118.1(7)
C23A C18A C17A 119.1(7)
C19A C18A C17A 122.7(7)
C20A C19A C18A 122.2(8)
C19A C20A C21A 119.0(8)
C22A C21A C20A 121.4(8)
C21A C22A C23A 120.6(8)
C18A C23A C22A 118.6(7)
C18A C23A C14A 119.5(7)
C22A C23A C14A 121.9(7)
C17A C24A S4A 115.0(5)
S1B As1B S4B 89.41(8)
S1B As1B Cl1B 100.15(10)
S4B As1B Cl1B 100.43(9)
S3B As2B S2B 90.86(8)
S3B As2B Cl2B 99.53(9)
S2B As2B Cl2B 100.38(9)
C1B S1B As1B 99.4(3)
C12B S2B As2B 98.4(3)
C13B S3B As2B 98.4(3)
C24B S4B As1B 99.0(3)
C2B C1B S1B 113.5(5)
C3B C2B C11B 119.2(7)
C3B C2B C1B 119.5(8)
C11B C2B C1B 121.3(7)
C2B C3B C4B 120.6(8)
C5B C4B C3B 122.3(7)
C4B C5B C6B 118.4(7)
C4B C5B C12B 119.9(7)
C6B C5B C12B 121.8(7)
C11B C6B C7B 117.5(7)
C11B C6B C5B 119.9(7)
C7B C6B C5B 122.6(7)
C8B C7B C6B 122.2(8)
C7B C8B C9B 119.9(9)
C10B C9B C8B 120.7(9)
C9B C10B C11B 120.9(8)
C6B C11B C10B 118.8(7)
C6B C11B C2B 119.6(7)
C10B C11B C2B 121.6(7)
C5B C12B S2B 114.5(5)
C14B C13B S3B 115.3(5)
C15B C14B C23B 120.2(7)
C15B C14B C13B 118.5(7)
C23B C14B C13B 121.4(7)
C14B C15B C16B 120.2(7)
C17B C16B C15B 121.6(8)
C16B C17B C18B 119.8(7)
C16B C17B C24B 119.4(7)
C18B C17B C24B 120.9(7)
C19B C18B C17B 122.7(7)
C19B C18B C23B 117.9(7)
C17B C18B C23B 119.4(7)
C20B C19B C18B 121.9(8)
C19B C20B C21B 120.4(8)
C22B C21B C20B 119.6(8)
C21B C22B C23B 121.6(7)
C22B C23B C14B 122.6(7)
C22B C23B C18B 118.5(7)
C14B C23B C18B 118.9(7)
C17B C24B S4B 113.9(5)
S1C As1C S4C 88.82(8)
S1C As1C Cl1C 100.47(9)
S4C As1C Cl1C 101.57(8)
S3C As2C S2C 88.28(8)
S3C As2C Cl2C 101.14(8)
S2C As2C Cl2C 102.28(8)
C1C S1C As1C 100.5(3)
C12C S2C As2C 100.7(2)
C13C S3C As2C 100.4(2)
C24C S4C As1C 99.9(2)
C2C C1C S1C 114.5(5)
C3C C2C C11C 120.0(7)
C3C C2C C1C 118.7(7)
C11C C2C C1C 121.3(7)
C2C C3C C4C 120.8(7)
C5C C4C C3C 121.7(7)
C4C C5C C6C 119.3(6)
C4C C5C C12C 118.1(7)
C6C C5C C12C 122.6(6)
C7C C6C C5C 122.4(7)
C7C C6C C11C 118.1(7)
C5C C6C C11C 119.5(6)
C8C C7C C6C 121.6(7)
C7C C8C C9C 119.9(7)
C10C C9C C8C 120.7(8)
C9C C10C C11C 121.6(7)
C10C C11C C2C 123.3(7)
C10C C11C C6C 117.9(7)
C2C C11C C6C 118.7(7)
C5C C12C S2C 114.3(5)
C14C C13C S3C 114.2(5)
C15C C14C C23C 119.4(7)
C15C C14C C13C 118.9(7)
C23C C14C C13C 121.7(7)
C14C C15C C16C 121.5(7)
C17C C16C C15C 121.1(7)
C16C C17C C18C 119.6(7)
C16C C17C C24C 118.7(6)
C18C C17C C24C 121.6(6)
C19C C18C C17C 122.1(7)
C19C C18C C23C 118.7(7)
C17C C18C C23C 119.2(6)
C20C C19C C18C 120.6(7)
C19C C20C C21C 120.9(7)
C22C C21C C20C 120.2(7)
C21C C22C C23C 121.4(7)
C22C C23C C14C 122.7(7)
C22C C23C C18C 118.2(7)
C14C C23C C18C 119.1(7)
C17C C24C S4C 114.9(5)
S4D As1D S1D 88.45(8)
S4D As1D Cl1D 101.56(10)
S1D As1D Cl1D 99.67(8)
S2D As2D S3D 88.21(8)
S2D As2D Cl2D 101.41(8)
S3D As2D Cl2D 102.09(8)
C1D S1D As1D 100.0(2)
C12D S2D As2D 100.6(2)
C13D S3D As2D 100.4(3)
C24D S4D As1D 101.8(3)
C2D C1D S1D 114.2(5)
C3D C2D C11D 120.1(7)
C3D C2D C1D 118.9(6)
C11D C2D C1D 121.0(6)
C2D C3D C4D 120.1(7)
C5D C4D C3D 122.5(7)
C4D C5D C6D 119.3(7)
C4D C5D C12D 119.6(7)
C6D C5D C12D 121.1(6)
C7D C6D C11D 118.5(6)
C7D C6D C5D 122.8(7)
C11D C6D C5D 118.5(6)
C8D C7D C6D 121.9(7)
C7D C8D C9D 119.5(7)
C10D C9D C8D 121.3(7)
C9D C10D C11D 120.5(7)
C2D C11D C6D 119.5(6)
C2D C11D C10D 122.4(7)
C6D C11D C10D 118.1(6)
C5D C12D S2D 115.4(5)
C14D C13D S3D 115.2(5)
C15D C14D C23D 119.5(7)
C15D C14D C13D 118.1(7)
C23D C14D C13D 122.4(7)
C14D C15D C16D 121.8(7)
C17D C16D C15D 120.8(7)
C16D C17D C18D 119.3(7)
C16D C17D C24D 118.3(7)
C18D C17D C24D 122.5(7)
C17D C18D C19D 123.0(7)
C17D C18D C23D 120.3(7)
C19D C18D C23D 116.6(7)
C20D C19D C18D 123.1(8)
C19D C20D C21D 119.4(8)
C22D C21D C20D 119.8(7)
C21D C22D C23D 121.9(7)
C22D C23D C18D 119.2(7)
C22D C23D C14D 122.5(7)
C18D C23D C14D 118.3(7)
C17D C24D S4D 114.4(5)
S2E As1E S3E 89.87(8)
S2E As1E Cl2E 101.29(9)
S3E As1E Cl2E 99.60(8)
S1E As2E S4E 89.30(8)
S1E As2E Cl1E 100.11(8)
S4E As2E Cl1E 101.38(10)
C1E S1E As2E 99.3(3)
C12E S2E As1E 100.5(3)
C13E S3E As1E 98.5(2)
C24E S4E As2E 98.9(2)
C2E C1E S1E 114.9(5)
C3E C2E C11E 120.1(7)
C3E C2E C1E 118.7(7)
C11E C2E C1E 121.1(7)
C2E C3E C4E 120.4(7)
C5E C4E C3E 121.7(8)
C4E C5E C6E 119.2(8)
C4E C5E C12E 119.8(7)
C6E C5E C12E 121.0(7)
C7E C6E C11E 117.1(7)
C7E C6E C5E 123.2(7)
C11E C6E C5E 119.7(7)
C8E C7E C6E 122.8(8)
C7E C8E C9E 119.6(8)
C10E C9E C8E 120.5(7)
C9E C10E C11E 120.1(7)
C10E C11E C6E 120.0(7)
C10E C11E C2E 121.3(7)
C6E C11E C2E 118.8(7)
C5E C12E S2E 116.7(5)
C14E C13E S3E 115.1(5)
C15E C14E C23E 118.5(7)
C15E C14E C13E 118.8(7)
C23E C14E C13E 122.7(6)
C14E C15E C16E 121.7(7)
C17E C16E C15E 121.4(7)
C16E C17E C18E 119.2(7)
C16E C17E C24E 118.6(7)
C18E C17E C24E 122.1(7)
C19E C18E C23E 117.3(7)
C19E C18E C17E 123.4(7)
C23E C18E C17E 119.3(7)
C20E C19E C18E 122.4(8)
C19E C20E C21E 120.0(8)
C22E C21E C20E 120.4(8)
C21E C22E C23E 121.2(8)
C18E C23E C22E 118.7(7)
C18E C23E C14E 119.9(6)
C22E C23E C14E 121.5(7)
C17E C24E S4E 114.9(5)
Cl2S C1S Cl1S 112.8(7)
Cl2S C1S Cl3S 117.8(7)
Cl1S C1S Cl3S 113.8(7)
Cl6S C2S Cl4S 115.0(9)
Cl6S C2S Cl5S 111.8(9)
Cl4S C2S Cl5S 112.3(9)
Cl5S C2SA Cl4S 113.3(12)
Cl5S C2SA Cl6S 108.5(12)
Cl4S C2SA Cl6S 108.2(12)
Cl9S C3S Cl7S 112.0(13)
Cl9S C3S Cl8S 109.2(12)
Cl7S C3S Cl8S 103.2(11)
Cl8S C3SA Cl7S 110.0(9)
Cl8S C3SA Cl9S 111.3(9)
Cl7S C3SA Cl9S 108.8(9)
Cl11 C4S Cl12 106.9(8)
Cl11 C4S Cl10 110.7(9)
Cl12 C4S Cl10 103.6(8)
Cl12 C4SA Cl10 118.4(8)
Cl12 C4SA Cl11 112.5(8)
Cl10 C4SA Cl11 116.1(8)
Cl14 C5S Cl15 113.2(8)
Cl14 C5S Cl13 117.0(8)
Cl15 C5S Cl13 115.9(8)
C2S Cl4S C2SA 34.7(8)
C2SA Cl5S C2S 34.9(8)
C2S Cl6S C2SA 34.1(8)
C3SA Cl7S C3S 39.8(8)
C3SA Cl8S C3S 38.6(8)
C3S Cl9S C3SA 40.7(9)
C4SA Cl10 C4S 33.5(7)
C4S Cl11 C4SA 34.8(7)
C4SA Cl12 C4S 34.0(7)
Cl6A C6S Cl7A 126(2)
Cl6A C6S Cl8A 111.9(17)
Cl7A C6S Cl8A 101.2(16)

loop_
_geom_bond_atom_site_label_1
_geom_bond_atom_site_label_2
_geom_bond_distance
As1 S4 2.216(2)
As1 S1 2.227(2)
As1 Cl1 2.246(2)
As2 S3 2.224(2)
As2 S2 2.227(2)
As2 Cl2 2.240(2)
S1 C1 1.844(7)
S2 C12 1.846(8)
S3 C13 1.833(8)
S4 C24 1.833(8)
C1 C2 1.513(9)
C2 C3 1.383(10)
C2 C11 1.423(10)
C3 C4 1.400(10)
C4 C5 1.375(10)
C5 C6 1.432(10)
C5 C12 1.515(10)
C6 C11 1.417(10)
C6 C7 1.426(10)
C7 C8 1.361(11)
C8 C9 1.401(12)
C9 C10 1.367(11)
C10 C11 1.406(10)
C13 C14 1.517(10)
C14 C15 1.371(10)
C14 C23 1.417(10)
C15 C16 1.424(10)
C16 C17 1.366(10)
C17 C18 1.437(10)
C17 C24 1.503(10)
C18 C19 1.402(10)
C18 C23 1.421(10)
C19 C20 1.378(11)
C20 C21 1.390(11)
C21 C22 1.367(10)
C22 C23 1.415(10)
As1A S4A 2.212(2)
As1A S1A 2.227(2)
As1A Cl1A 2.250(2)
As2A S3A 2.219(2)
As2A S2A 2.222(2)
As2A Cl2A 2.249(2)
S1A C1A 1.833(8)
S2A C12A 1.836(7)
S3A C13A 1.836(7)
S4A C24A 1.840(8)
C1A C2A 1.506(10)
C2A C3A 1.376(10)
C2A C11A 1.429(10)
C3A C4A 1.410(10)
C4A C5A 1.367(10)
C5A C6A 1.424(10)
C5A C12A 1.513(10)
C6A C7A 1.423(10)
C6A C11A 1.432(9)
C7A C8A 1.360(10)
C8A C9A 1.398(10)
C9A C10A 1.375(10)
C10A C11A 1.417(10)
C13A C14A 1.509(9)
C14A C15A 1.375(10)
C14A C23A 1.438(10)
C15A C16A 1.407(10)
C16A C17A 1.355(10)
C17A C18A 1.430(10)
C17A C24A 1.520(10)
C18A C23A 1.413(10)
C18A C19A 1.416(10)
C19A C20A 1.358(11)
C20A C21A 1.389(11)
C21A C22A 1.363(11)
C22A C23A 1.415(10)
As1B S1B 2.220(2)
As1B S4B 2.226(2)
As1B Cl1B 2.249(2)
As2B S3B 2.222(2)
As2B S2B 2.229(2)
As2B Cl2B 2.233(2)
S1B C1B 1.837(8)
S2B C12B 1.835(8)
S3B C13B 1.839(8)
S4B C24B 1.839(8)
C1B C2B 1.511(10)
C2B C3B 1.380(10)
C2B C11B 1.432(11)
C3B C4B 1.398(10)
C4B C5B 1.375(10)
C5B C6B 1.433(10)
C5B C12B 1.499(9)
C6B C11B 1.413(10)
C6B C7B 1.431(10)
C7B C8B 1.351(11)
C8B C9B 1.387(11)
C9B C10B 1.369(11)
C10B C11B 1.418(10)
C13B C14B 1.512(10)
C14B C15B 1.379(10)
C14B C23B 1.423(9)
C15B C16B 1.409(10)
C16B C17B 1.366(10)
C17B C18B 1.422(10)
C17B C24B 1.515(10)
C18B C19B 1.406(10)
C18B C23B 1.432(9)
C19B C20B 1.364(10)
C20B C21B 1.406(10)
C21B C22B 1.360(10)
C22B C23B 1.421(10)
As1C S1C 2.221(2)
As1C S4C 2.224(2)
As1C Cl1C 2.248(2)
As2C S3C 2.228(2)
As2C S2C 2.231(2)
As2C Cl2C 2.256(2)
S1C C1C 1.825(7)
S2C C12C 1.841(7)
S3C C13C 1.847(7)
S4C C24C 1.854(7)
C1C C2C 1.511(10)
C2C C3C 1.367(10)
C2C C11C 1.434(10)
C3C C4C 1.412(10)
C4C C5C 1.371(9)
C5C C6C 1.426(9)
C5C C12C 1.512(9)
C6C C7C 1.413(9)
C6C C11C 1.441(9)
C7C C8C 1.378(10)
C8C C9C 1.390(10)
C9C C10C 1.362(10)
C10C C11C 1.420(10)
C13C C14C 1.509(9)
C14C C15C 1.380(10)
C14C C23C 1.423(9)
C15C C16C 1.392(9)
C16C C17C 1.373(9)
C17C C18C 1.429(9)
C17C C24C 1.505(9)
C18C C19C 1.422(9)
C18C C23C 1.433(9)
C19C C20C 1.358(9)
C20C C21C 1.408(10)
C21C C22C 1.356(9)
C22C C23C 1.419(10)
As1D S4D 2.225(2)
As1D S1D 2.233(2)
As1D Cl1D 2.237(2)
As2D S2D 2.223(2)
As2D S3D 2.227(2)
As2D Cl2D 2.260(2)
S1D C1D 1.852(7)
S2D C12D 1.830(7)
S3D C13D 1.826(7)
S4D C24D 1.839(8)
C1D C2D 1.515(9)
C2D C3D 1.374(9)
C2D C11D 1.421(9)
C3D C4D 1.406(9)
C4D C5D 1.357(9)
C5D C6D 1.442(9)
C5D C12D 1.506(9)
C6D C7D 1.407(9)
C6D C11D 1.438(9)
C7D C8D 1.384(10)
C8D C9D 1.388(9)
C9D C10D 1.375(9)
C10D C11D 1.435(9)
C13D C14D 1.510(9)
C14D C15D 1.361(9)
C14D C23D 1.437(10)
C15D C16D 1.411(9)
C16D C17D 1.376(10)
C17D C18D 1.414(10)
C17D C24D 1.508(10)
C18D C19D 1.426(10)
C18D C23D 1.436(9)
C19D C20D 1.351(10)
C20D C21D 1.414(10)
C21D C22D 1.371(10)
C22D C23D 1.398(10)
As1E S2E 2.220(2)
As1E S3E 2.223(2)
As1E Cl2E 2.240(2)
As2E S1E 2.222(2)
As2E S4E 2.230(2)
As2E Cl1E 2.246(2)
S1E C1E 1.845(8)
S2E C12E 1.830(8)
S3E C13E 1.832(7)
S4E C24E 1.843(7)
C1E C2E 1.514(10)
C2E C3E 1.362(10)
C2E C11E 1.436(10)
C3E C4E 1.410(10)
C4E C5E 1.369(10)
C5E C6E 1.424(10)
C5E C12E 1.513(10)
C6E C7E 1.407(10)
C6E C11E 1.422(9)
C7E C8E 1.352(10)
C8E C9E 1.404(10)
C9E C10E 1.369(10)
C10E C11E 1.410(10)
C13E C14E 1.509(9)
C14E C15E 1.372(9)
C14E C23E 1.428(10)
C15E C16E 1.401(9)
C16E C17E 1.359(9)
C17E C18E 1.432(9)
C17E C24E 1.509(9)
C18E C19E 1.416(10)
C18E C23E 1.418(10)
C19E C20E 1.365(10)
C20E C21E 1.373(11)
C21E C22E 1.370(10)
C22E C23E 1.421(9)
C1S Cl2S 1.651(12)
C1S Cl1S 1.663(11)
C1S Cl3S 1.725(12)
C2S Cl6S 1.699(16)
C2S Cl4S 1.721(16)
C2S Cl5S 1.744(16)
C2SA Cl5S 1.70(2)
C2SA Cl4S 1.75(2)
C2SA Cl6S 1.81(2)
C3S Cl9S 1.67(2)
C3S Cl7S 1.77(2)
C3S Cl8S 1.86(2)
C3SA Cl8S 1.728(17)
C3SA Cl7S 1.743(16)
C3SA Cl9S 1.761(16)
C4S Cl11 1.686(14)
C4S Cl12 1.809(14)
C4S Cl10 1.832(14)
C4SA Cl12 1.647(12)
C4SA Cl10 1.682(12)
C4SA Cl11 1.731(13)
C5S Cl14 1.686(13)
C5S Cl15 1.686(13)
C5S Cl13 1.707(13)
C6S Cl6A 1.51(3)
C6S Cl7A 1.73(3)
C6S Cl8A 1.97(3)
C6SA Cl8' 1.949(18)
